data_7236474
loop_
_publ_author_name
'von Arx, Tobias'
'Szentkuti, Alexander'
'Zehnder, Thomas N.'
'Blacque, Olivier'
'Venkatesan, Koushik'

_publ_section_title
;
 Stable N-heterocyclic carbene (NHC) cyclometalated (C^C) gold(iii)
 complexes as blue--blue green phosphorescence emitters
;
_journal_issue 15
_journal_name_full 'Journal of Materials Chemistry C'
_journal_page_first 3765
_journal_paper_doi 10.1039/C6TC05551F
_journal_volume 5
_journal_year 2017
_chemical_formula_moiety 'C16 H12 Au Cl N2 O'
_chemical_formula_sum 'C16 H12 Au Cl N2 O'
_chemical_formula_weight 480.69
_chemical_name_systematic chloro[1-(dibenzo[b,d]furan-4-yl)-3-methyl-2,3-dihydro-1H-imidazol-2-yl]-gold(i)
_space_group_crystal_system triclinic
_space_group_IT_number 2
_space_group_name_Hall '-P 1'
_space_group_name_H-M_alt 'P -1'
_atom_sites_solution_hydrogens geom
_audit_creation_date 2015-08-04
_audit_creation_method
;
Olex2 1.2
(compiled 2015.01.26 svn.r3150 for OlexSys, GUI svn.r4998)
;
_audit_update_record
;
2016-12-14 deposited with the CCDC.
2017-03-15 downloaded from the CCDC.
;
_cell_angle_alpha 75.0300(16)
_cell_angle_beta 73.7053(17)
_cell_angle_gamma 69.5966(18)
_cell_formula_units_Z 2
_cell_length_a 7.42395(15)
_cell_length_b 9.71840(19)
_cell_length_c 11.1571(2)
_cell_measurement_reflns_used 13148
_cell_measurement_temperature 183(1)
_cell_measurement_theta_max 32.6
_cell_measurement_theta_min 2.3
_cell_volume 712.55(3)
_computing_cell_refinement
;
CrysAlisPro, Agilent Technologies,
Version 1.171.36.20 (release 27-06-2012 CrysAlis171 .NET)
(compiled Jul 11 2012,15:38:31)
;
_computing_data_collection
;
CrysAlisPro, Agilent Technologies,
Version 1.171.36.20 (release 27-06-2012 CrysAlis171 .NET)
(compiled Jul 11 2012,15:38:31)
;
_computing_data_reduction
;
CrysAlisPro, Agilent Technologies,
Version 1.171.36.20 (release 27-06-2012 CrysAlis171 .NET)
(compiled Jul 11 2012,15:38:31)
;
_computing_molecular_graphics 'Olex2 (Dolomanov et al., 2009)'
_computing_publication_material 'Olex2 (Dolomanov et al., 2009)'
_computing_structure_refinement 'ShelXL 2014/7 (Sheldrick, 2015)'
_computing_structure_solution 'ShelXS-97 (Sheldrick, 2008)'
_diffrn_ambient_temperature 183(1)
_diffrn_detector_area_resol_mean 10.3801
_diffrn_measured_fraction_theta_full 0.999
_diffrn_measured_fraction_theta_max 1.000
_diffrn_measurement_details
;
#__ type_ start__ end____ width___ exp.time_
  1 omega  -59.00   53.00   0.8000   10.0000
omega____ theta____ kappa____ phi______ frames
    -       19.6194  -77.0000  150.0000 140

#__ type_ start__ end____ width___ exp.time_
  2 omega  -14.00   98.00   0.8000   10.0000
omega____ theta____ kappa____ phi______ frames
    -       19.6194   77.0000    0.0000 140

#__ type_ start__ end____ width___ exp.time_
  3 omega  -57.00   45.40   0.8000   10.0000
omega____ theta____ kappa____ phi______ frames
    -       19.6194  -37.0000 -150.0000 128

#__ type_ start__ end____ width___ exp.time_
  4 omega  -14.00   98.00   0.8000   10.0000
omega____ theta____ kappa____ phi______ frames
    -       19.6194   77.0000   90.0000 140

#__ type_ start__ end____ width___ exp.time_
  5 omega -110.00  -58.00   0.8000   10.0000
omega____ theta____ kappa____ phi______ frames
    -      -20.2444 -178.0000  120.0000 65

#__ type_ start__ end____ width___ exp.time_
  6 omega  -54.00   48.40   0.8000   10.0000
omega____ theta____ kappa____ phi______ frames
    -       19.6194  -57.0000    0.0000 128

#__ type_ start__ end____ width___ exp.time_
  7 omega  -20.00   61.60   0.8000   10.0000
omega____ theta____ kappa____ phi______ frames
    -       19.6194  -99.0000  -30.0000 102

#__ type_ start__ end____ width___ exp.time_
  8 omega  -10.00   94.00   0.8000   10.0000
omega____ theta____ kappa____ phi______ frames
    -       19.6194   57.0000 -120.0000 130

#__ type_ start__ end____ width___ exp.time_
  9 omega  -67.00  -13.40   0.8000   10.0000
omega____ theta____ kappa____ phi______ frames
    -      -20.2444  107.0000   77.0000 67
;
_diffrn_measurement_device_type 'SuperNova, Dual, Cu at zero, Atlas'
_diffrn_measurement_method '\w scans'
_diffrn_orient_matrix_UB_11 -0.0448235000
_diffrn_orient_matrix_UB_12 0.0283136000
_diffrn_orient_matrix_UB_13 0.0573211000
_diffrn_orient_matrix_UB_21 0.0675733000
_diffrn_orient_matrix_UB_22 -0.0597629000
_diffrn_orient_matrix_UB_23 0.0315355000
_diffrn_orient_matrix_UB_31 0.0655544000
_diffrn_orient_matrix_UB_32 0.0434735000
_diffrn_orient_matrix_UB_33 -0.0158425000
_diffrn_radiation_monochromator mirror
_diffrn_radiation_type MoK\a
_diffrn_radiation_wavelength 0.71073
_diffrn_reflns_av_R_equivalents 0.0235
_diffrn_reflns_av_unetI/netI 0.0196
_diffrn_reflns_Laue_measured_fraction_full 0.999
_diffrn_reflns_Laue_measured_fraction_max 1.000
_diffrn_reflns_limit_h_max 10
_diffrn_reflns_limit_h_min -10
_diffrn_reflns_limit_k_max 13
_diffrn_reflns_limit_k_min -13
_diffrn_reflns_limit_l_max 15
_diffrn_reflns_limit_l_min -15
_diffrn_reflns_number 17387
_diffrn_reflns_point_group_measured_fraction_full 0.999
_diffrn_reflns_point_group_measured_fraction_max 1.000
_diffrn_reflns_theta_full 26.000
_diffrn_reflns_theta_max 30.507
_diffrn_reflns_theta_min 2.272
_diffrn_source 'SuperNova (Mo) X-ray Source'
_exptl_absorpt_coefficient_mu 10.509
_exptl_absorpt_correction_T_max 0.708
_exptl_absorpt_correction_T_min 0.231
_exptl_absorpt_correction_type analytical
_exptl_absorpt_process_details
;
CrysAlisPro, Agilent Technologies,
Version 1.171.36.20 (release 27-06-2012 CrysAlis171 .NET)
(compiled Jul 11 2012,15:38:31)
Analytical numeric absorption correction using a multifaceted crystal
model based on expressions derived by R.C. Clark & J.S. Reid.
(Clark, R. C. & Reid, J. S. (1995). Acta Cryst. A51, 887-897)
;
_exptl_crystal_colour yellow
_exptl_crystal_density_diffrn 2.240
_exptl_crystal_description plate
_exptl_crystal_F_000 452
_exptl_crystal_preparation ', Luminescent'
_exptl_crystal_size_max 0.28
_exptl_crystal_size_mid 0.13
_exptl_crystal_size_min 0.03
_refine_diff_density_max 0.936
_refine_diff_density_min -0.653
_refine_diff_density_rms 0.097
_refine_ls_extinction_method none
_refine_ls_goodness_of_fit_ref 1.070
_refine_ls_hydrogen_treatment constr
_refine_ls_matrix_type full
_refine_ls_number_parameters 191
_refine_ls_number_reflns 4346
_refine_ls_number_restraints 0
_refine_ls_restrained_S_all 1.070
_refine_ls_R_factor_all 0.0183
_refine_ls_R_factor_gt 0.0166
_refine_ls_shift/su_max 0.002
_refine_ls_shift/su_mean 0.000
_refine_ls_structure_factor_coef Fsqd
_refine_ls_weighting_details 'w=1/[\s^2^(Fo^2^)+(0.0194P)^2^+0.3737P] where P=(Fo^2^+2Fc^2^)/3'
_refine_ls_weighting_scheme calc
_refine_ls_wR_factor_gt 0.0401
_refine_ls_wR_factor_ref 0.0409
_reflns_Friedel_coverage 0.000
_reflns_number_gt 4125
_reflns_number_total 4346
_reflns_threshold_expression 'I > 2\s(I)'
_cod_data_source_file c6tc05551f2.cif
_cod_data_source_block B1_CCDC-1497786
_cod_database_code 7236474
_shelx_space_group_comment
;
The symmetry employed for this shelxl refinement is uniquely defined
by the following loop, which should always be used as a source of
symmetry information in preference to the above space-group names.
They are only intended as comments.
;
_olex2_refinement_description
;
1. Fixed Uiso
 At 1.2 times of:
  All C(H) groups
 At 1.5 times of:
  All C(H,H,H) groups
2.a Aromatic/amide H refined with riding coordinates:
 C2(H2), C3(H3), C6(H6), C7(H7), C8(H8), C13(H13), C14(H14), C15(H15), C16(H16)
2.b Idealised Me refined as rotating group:
 C4(H4A,H4B,H4C)
;
_shelx_shelxl_version_number 2014/7

loop_
_space_group_symop_operation_xyz
'x, y, z'
'-x, -y, -z'

loop_
_atom_site_label
_atom_site_type_symbol
_atom_site_fract_x
_atom_site_fract_y
_atom_site_fract_z
_atom_site_U_iso_or_equiv
_atom_site_adp_type
_atom_site_occupancy
_atom_site_site_symmetry_order
_atom_site_calc_flag
_atom_site_refinement_flags_posn
Au1 Au 0.72158(2) 0.99061(2) 0.58140(2) 0.02453(3) Uani 1 1 d .
Cl1 Cl 0.70473(11) 1.22804(7) 0.58869(6) 0.03329(13) Uani 1 1 d .
O1 O 0.8510(2) 0.43741(18) 0.87984(15) 0.0239(3) Uani 1 1 d .
N1 N 0.7713(3) 0.7206(2) 0.47834(19) 0.0263(4) Uani 1 1 d .
N2 N 0.6970(3) 0.6768(2) 0.68219(18) 0.0224(4) Uani 1 1 d .
C1 C 0.7310(3) 0.7848(3) 0.5804(2) 0.0236(4) Uani 1 1 d .
C2 C 0.7612(4) 0.5762(3) 0.5149(2) 0.0294(5) Uani 1 1 d .
H2 H 0.7819 0.5106 0.4612 0.035 Uiso 1 1 calc R
C3 C 0.7161(4) 0.5479(3) 0.6415(2) 0.0265(5) Uani 1 1 d .
H3 H 0.7005 0.4589 0.6927 0.032 Uiso 1 1 calc R
C4 C 0.8181(4) 0.7934(3) 0.3472(2) 0.0339(5) Uani 1 1 d .
H4A H 0.9486 0.7411 0.3081 0.051 Uiso 1 1 calc GR
H4B H 0.8108 0.8946 0.3448 0.051 Uiso 1 1 calc GR
H4C H 0.7258 0.7925 0.3021 0.051 Uiso 1 1 calc GR
C5 C 0.6460(3) 0.6918(3) 0.8119(2) 0.0223(4) Uani 1 1 d .
C6 C 0.5142(4) 0.8199(3) 0.8538(2) 0.0270(5) Uani 1 1 d .
H6 H 0.4580 0.9001 0.7958 0.032 Uiso 1 1 calc R
C7 C 0.4648(4) 0.8297(3) 0.9827(3) 0.0310(5) Uani 1 1 d .
H7 H 0.3784 0.9177 1.0083 0.037 Uiso 1 1 calc R
C8 C 0.5407(4) 0.7125(3) 1.0729(2) 0.0286(5) Uani 1 1 d .
H8 H 0.5065 0.7206 1.1581 0.034 Uiso 1 1 calc R
C9 C 0.6699(4) 0.5818(3) 1.0326(2) 0.0250(4) Uani 1 1 d .
C10 C 0.7217(3) 0.5739(3) 0.9031(2) 0.0218(4) Uani 1 1 d .
C11 C 0.8800(3) 0.3547(3) 0.9983(2) 0.0245(4) Uani 1 1 d .
C12 C 0.7743(3) 0.4368(3) 1.0946(2) 0.0249(4) Uani 1 1 d .
C13 C 0.7845(4) 0.3678(3) 1.2207(2) 0.0316(5) Uani 1 1 d .
H13 H 0.7154 0.4195 1.2872 0.038 Uiso 1 1 calc R
C14 C 0.8984(4) 0.2225(3) 1.2436(2) 0.0348(6) Uani 1 1 d .
H14 H 0.9062 0.1756 1.3267 0.042 Uiso 1 1 calc R
C15 C 1.0036(4) 0.1429(3) 1.1446(3) 0.0349(6) Uani 1 1 d .
H15 H 1.0800 0.0445 1.1632 0.042 Uiso 1 1 calc R
C16 C 0.9957(4) 0.2084(3) 1.0195(2) 0.0299(5) Uani 1 1 d .
H16 H 1.0648 0.1565 0.9531 0.036 Uiso 1 1 calc R

loop_
_atom_site_aniso_label
_atom_site_aniso_U_11
_atom_site_aniso_U_22
_atom_site_aniso_U_33
_atom_site_aniso_U_23
_atom_site_aniso_U_13
_atom_site_aniso_U_12
Au1 0.02963(5) 0.01863(5) 0.02367(5) -0.00123(3) -0.00466(3) -0.00775(3)
Cl1 0.0485(4) 0.0221(3) 0.0311(3) -0.0082(2) -0.0008(3) -0.0162(3)
O1 0.0279(8) 0.0206(7) 0.0196(7) -0.0020(6) -0.0045(6) -0.0043(6)
N1 0.0316(11) 0.0237(9) 0.0228(9) -0.0028(7) -0.0080(8) -0.0062(8)
N2 0.0252(9) 0.0170(8) 0.0233(9) -0.0024(7) -0.0045(7) -0.0055(7)
C1 0.0225(11) 0.0224(10) 0.0235(10) -0.0015(8) -0.0049(8) -0.0055(9)
C2 0.0365(13) 0.0238(11) 0.0296(12) -0.0071(9) -0.0095(10) -0.0072(10)
C3 0.0320(12) 0.0187(10) 0.0305(12) -0.0040(9) -0.0093(9) -0.0077(9)
C4 0.0398(15) 0.0339(13) 0.0217(11) 0.0002(10) -0.0061(10) -0.0074(11)
C5 0.0221(10) 0.0206(10) 0.0243(10) -0.0040(8) -0.0021(8) -0.0085(8)
C6 0.0250(11) 0.0208(10) 0.0322(12) -0.0044(9) -0.0023(9) -0.0063(9)
C7 0.0272(12) 0.0258(12) 0.0374(13) -0.0136(10) 0.0041(10) -0.0077(10)
C8 0.0282(12) 0.0331(12) 0.0259(11) -0.0125(10) 0.0037(9) -0.0131(10)
C9 0.0257(11) 0.0305(12) 0.0213(10) -0.0048(9) -0.0020(8) -0.0133(9)
C10 0.0217(10) 0.0202(10) 0.0229(10) -0.0047(8) -0.0009(8) -0.0077(8)
C11 0.0246(11) 0.0278(11) 0.0209(10) 0.0010(8) -0.0050(8) -0.0113(9)
C12 0.0233(11) 0.0304(12) 0.0232(10) -0.0032(9) -0.0038(8) -0.0126(9)
C13 0.0283(12) 0.0483(16) 0.0209(11) -0.0053(10) -0.0043(9) -0.0161(12)
C14 0.0288(13) 0.0497(16) 0.0233(11) 0.0063(11) -0.0091(9) -0.0149(12)
C15 0.0270(12) 0.0359(14) 0.0337(13) 0.0078(11) -0.0099(10) -0.0067(11)
C16 0.0282(12) 0.0292(12) 0.0271(12) -0.0015(9) -0.0044(9) -0.0059(10)

loop_
_atom_type_symbol
_atom_type_description
_atom_type_scat_dispersion_real
_atom_type_scat_dispersion_imag
_atom_type_scat_source
C C 0.0033 0.0016 'International Tables Vol C Tables 4.2.6.8 and 6.1.1.4'
H H 0.0000 0.0000 'International Tables Vol C Tables 4.2.6.8 and 6.1.1.4'
Au Au -2.0133 8.8022 'International Tables Vol C Tables 4.2.6.8 and 6.1.1.4'
Cl Cl 0.1484 0.1585 'International Tables Vol C Tables 4.2.6.8 and 6.1.1.4'
N N 0.0061 0.0033 'International Tables Vol C Tables 4.2.6.8 and 6.1.1.4'
O O 0.0106 0.0060 'International Tables Vol C Tables 4.2.6.8 and 6.1.1.4'

loop_
_exptl_crystal_face_index_h
_exptl_crystal_face_index_k
_exptl_crystal_face_index_l
_exptl_crystal_face_perp_dist
_exptl_oxdiff_crystal_face_indexfrac_h
_exptl_oxdiff_crystal_face_indexfrac_k
_exptl_oxdiff_crystal_face_indexfrac_l
_exptl_oxdiff_crystal_face_x
_exptl_oxdiff_crystal_face_y
_exptl_oxdiff_crystal_face_z
-1 -1 0 0.0508 -0.9989 -0.9991 0.0001 0.0165 -0.0078 -0.1089
-1 0 -1 0.1026 -0.9988 -0.0002 -0.9991 -0.0125 -0.0990 -0.0497
1 0 1 0.1141 0.9988 0.0002 0.9991 0.0125 0.0990 0.0497
2 1 1 0.0557 1.9977 0.9993 0.9990 -0.0040 0.1068 0.1586
1 3 -1 0.0720 0.9989 2.9971 -0.9996 -0.0172 -0.1431 0.2116
0 2 3 0.0173 -0.0003 1.9982 2.9965 0.2284 -0.0249 0.0394
0 -2 -3 0.0163 0.0003 -1.9982 -2.9965 -0.2284 0.0249 -0.0394

loop_
_geom_angle_atom_site_label_1
_geom_angle_atom_site_label_2
_geom_angle_atom_site_label_3
_geom_angle
C1 Au1 Cl1 178.23(7)
C10 O1 C11 105.20(17)
C1 N1 C2 110.9(2)
C1 N1 C4 124.9(2)
C2 N1 C4 124.3(2)
C1 N2 C3 110.20(19)
C1 N2 C5 125.92(19)
C3 N2 C5 123.87(19)
N1 C1 Au1 127.43(17)
N1 C1 N2 104.7(2)
N2 C1 Au1 127.88(17)
N1 C2 H2 126.3
C3 C2 N1 107.3(2)
C3 C2 H2 126.3
N2 C3 H3 126.6
C2 C3 N2 106.9(2)
C2 C3 H3 126.6
N1 C4 H4A 109.5
N1 C4 H4B 109.5
N1 C4 H4C 109.5
H4A C4 H4B 109.5
H4A C4 H4C 109.5
H4B C4 H4C 109.5
C6 C5 N2 122.2(2)
C6 C5 C10 117.3(2)
C10 C5 N2 120.5(2)
C5 C6 H6 119.7
C5 C6 C7 120.6(2)
C7 C6 H6 119.7
C6 C7 H7 119.1
C8 C7 C6 121.9(2)
C8 C7 H7 119.1
C7 C8 H8 120.9
C7 C8 C9 118.1(2)
C9 C8 H8 120.9
C8 C9 C10 119.6(2)
C8 C9 C12 135.2(2)
C10 C9 C12 105.2(2)
O1 C10 C5 125.5(2)
O1 C10 C9 112.1(2)
C5 C10 C9 122.4(2)
O1 C11 C12 111.6(2)
C16 C11 O1 124.7(2)
C16 C11 C12 123.7(2)
C11 C12 C9 105.9(2)
C11 C12 C13 118.7(2)
C13 C12 C9 135.4(2)
C12 C13 H13 120.7
C14 C13 C12 118.5(2)
C14 C13 H13 120.7
C13 C14 H14 119.2
C13 C14 C15 121.5(2)
C15 C14 H14 119.2
C14 C15 H15 119.5
C16 C15 C14 121.1(3)
C16 C15 H15 119.5
C11 C16 C15 116.6(2)
C11 C16 H16 121.7
C15 C16 H16 121.7

loop_
_geom_bond_atom_site_label_1
_geom_bond_atom_site_label_2
_geom_bond_distance
Au1 Cl1 2.2884(6)
Au1 C1 1.980(2)
O1 C10 1.378(3)
O1 C11 1.389(3)
N1 C1 1.350(3)
N1 C2 1.379(3)
N1 C4 1.454(3)
N2 C1 1.365(3)
N2 C3 1.389(3)
N2 C5 1.422(3)
C2 H2 0.9300
C2 C3 1.334(3)
C3 H3 0.9300
C4 H4A 0.9600
C4 H4B 0.9600
C4 H4C 0.9600
C5 C6 1.386(3)
C5 C10 1.390(3)
C6 H6 0.9300
C6 C7 1.401(4)
C7 H7 0.9300
C7 C8 1.380(4)
C8 H8 0.9300
C8 C9 1.393(3)
C9 C10 1.401(3)
C9 C12 1.449(4)
C11 C12 1.393(3)
C11 C16 1.380(3)
C12 C13 1.404(3)
C13 H13 0.9300
C13 C14 1.370(4)
C14 H14 0.9300
C14 C15 1.402(4)
C15 H15 0.9300
C15 C16 1.385(4)
C16 H16 0.9300

loop_
_geom_torsion_atom_site_label_1
_geom_torsion_atom_site_label_2
_geom_torsion_atom_site_label_3
_geom_torsion_atom_site_label_4
_geom_torsion
O1 C11 C12 C9 0.4(3)
O1 C11 C12 C13 178.6(2)
O1 C11 C16 C15 -178.6(2)
N1 C2 C3 N2 0.5(3)
N2 C5 C6 C7 178.8(2)
N2 C5 C10 O1 1.4(3)
N2 C5 C10 C9 -177.6(2)
C1 N1 C2 C3 -0.7(3)
C1 N2 C3 C2 -0.2(3)
C1 N2 C5 C6 41.0(3)
C1 N2 C5 C10 -141.8(2)
C2 N1 C1 Au1 -179.04(18)
C2 N1 C1 N2 0.5(3)
C3 N2 C1 Au1 179.37(17)
C3 N2 C1 N1 -0.2(3)
C3 N2 C5 C6 -137.9(2)
C3 N2 C5 C10 39.2(3)
C4 N1 C1 Au1 0.6(4)
C4 N1 C1 N2 -179.8(2)
C4 N1 C2 C3 179.6(2)
C5 N2 C1 Au1 0.3(3)
C5 N2 C1 N1 -179.2(2)
C5 N2 C3 C2 178.9(2)
C5 C6 C7 C8 -1.5(4)
C6 C5 C10 O1 178.7(2)
C6 C5 C10 C9 -0.3(3)
C6 C7 C8 C9 0.0(4)
C7 C8 C9 C10 1.3(3)
C7 C8 C9 C12 -178.0(3)
C8 C9 C10 O1 179.7(2)
C8 C9 C10 C5 -1.2(3)
C8 C9 C12 C11 179.6(3)
C8 C9 C12 C13 1.8(5)
C9 C12 C13 C14 177.7(3)
C10 O1 C11 C12 -0.8(2)
C10 O1 C11 C16 178.0(2)
C10 C5 C6 C7 1.6(3)
C10 C9 C12 C11 0.3(3)
C10 C9 C12 C13 -177.6(2)
C11 O1 C10 C5 -178.1(2)
C11 O1 C10 C9 1.0(2)
C11 C12 C13 C14 0.1(3)
C12 C9 C10 O1 -0.8(3)
C12 C9 C10 C5 178.3(2)
C12 C11 C16 C15 0.1(4)
C12 C13 C14 C15 0.1(4)
C13 C14 C15 C16 -0.2(4)
C14 C15 C16 C11 0.1(4)
C16 C11 C12 C9 -178.5(2)
C16 C11 C12 C13 -0.2(4)
